data_4104320
loop_
_publ_author_name
'Daisuke Noda'
'Yusuke Sunada'
'Takuji Hatakeyama'
'Masaharu Nakamura'
'Hideo Nagashima'

_publ_section_title
;
 Effect of TMEDA on Iron-Catalyzed Coupling Reactions of ArMgX with Alkyl
 Halides
;
_journal_name_full 'Journal of the American Chemical Society'
_journal_page_first 6078
_journal_page_last 6079
_journal_paper_doi 10.1021/ja901262g
_journal_volume 131
_journal_year 2009
_chemical_formula_moiety 'C24 H38 Fe N2 '
_chemical_formula_sum 'C24 H38 Fe N2'
_chemical_formula_weight 410.42
_space_group_IT_number 14
_symmetry_cell_setting monoclinic
_symmetry_Int_Tables_number 14
_symmetry_space_group_name_Hall '-P 2ybc'
_symmetry_space_group_name_H-M 'P 1 21/c 1'
_cell_angle_alpha 90.0000
_cell_angle_beta 109.959(3)
_cell_angle_gamma 90.0000
_cell_formula_units_Z 4
_cell_length_a 11.928(3)
_cell_length_b 13.092(3)
_cell_length_c 15.633(4)
_cell_measurement_reflns_used 6675
_cell_measurement_temperature 123.1
_cell_measurement_theta_max 27.5
_cell_measurement_theta_min 3.1
_cell_volume 2294.6(10)
_computing_cell_refinement CrystalClear
_computing_data_collection CrystalClear
_computing_data_reduction CrystalStructure
_computing_publication_material 'CrystalStructure 3.8'
_computing_structure_refinement CRYSTALS
_computing_structure_solution SIR97
_diffrn_detector_area_resol_mean 7.31
_diffrn_measured_fraction_theta_full 0.980
_diffrn_measured_fraction_theta_max 0.980
_diffrn_measurement_device_type 'Rigaku Saturn'
_diffrn_measurement_method \w
_diffrn_radiation_type 'Mo K\a'
_diffrn_radiation_wavelength 0.71070
_diffrn_reflns_av_R_equivalents 0.052
_diffrn_reflns_limit_h_max 13
_diffrn_reflns_limit_h_min -15
_diffrn_reflns_limit_k_max 16
_diffrn_reflns_limit_k_min -17
_diffrn_reflns_limit_l_max 17
_diffrn_reflns_limit_l_min -20
_diffrn_reflns_number 17884
_diffrn_reflns_theta_full 27.48
_diffrn_reflns_theta_max 27.48
_exptl_absorpt_coefficient_mu 0.667
_exptl_absorpt_correction_T_max 0.819
_exptl_absorpt_correction_T_min 0.608
_exptl_absorpt_correction_type multi-scan
_exptl_absorpt_process_details 'Jacobson, R. (1998) Private communication'
_exptl_crystal_colour orange
_exptl_crystal_density_diffrn 1.188
_exptl_crystal_density_method 'not measured'
_exptl_crystal_description block
_exptl_crystal_F_000 888.00
_exptl_crystal_size_max 0.50
_exptl_crystal_size_mid 0.50
_exptl_crystal_size_min 0.30
_refine_diff_density_max 2.62
_refine_diff_density_min -0.68
_refine_ls_extinction_method none
_refine_ls_goodness_of_fit_ref 1.002
_refine_ls_hydrogen_treatment refall
_refine_ls_number_parameters 276
_refine_ls_number_reflns 5142
_refine_ls_R_factor_gt 0.0670
_refine_ls_shift/su_max 0.0000
_refine_ls_structure_factor_coef Fsqd
_refine_ls_weighting_details 'w = 1/[0.0080Fo^2^ + 1.0000\s(Fo^2^)]/(4Fo^2^)'
_refine_ls_weighting_scheme calc
_refine_ls_wR_factor_ref 0.2314
_reflns_number_gt 4022
_reflns_number_total 5142
_reflns_threshold_expression F^2^>2.0\s(F^2^)
_cod_data_source_file ja901262g_si_001.cif
_cod_data_source_block '__n4e-464'
_cod_original_cell_volume 2294.7(9)
_cod_original_formula_sum 'C24 H38 Fe N2 '
_cod_database_code 4104320

loop_
_symmetry_equiv_pos_site_id
_symmetry_equiv_pos_as_xyz
1 +X,+Y,+Z
2 -X,1/2+Y,1/2-Z
3 -X,-Y,-Z
4 +X,1/2-Y,1/2+Z

loop_
_atom_site_label
_atom_site_type_symbol
_atom_site_fract_x
_atom_site_fract_y
_atom_site_fract_z
_atom_site_U_iso_or_equiv
_atom_site_adp_type
_atom_site_occupancy
_atom_site_symmetry_multiplicity
_atom_site_calc_flag
_atom_site_refinement_flags
Fe(1) Fe 0.23601(3) 0.25288(2) 0.46603(2) 0.01634(14) Uani 1.00 1 d .
N(1) N 0.3118(2) 0.34112(18) 0.37043(15) 0.0269(5) Uani 1.00 1 d .
N(2) N 0.1797(2) 0.1487(2) 0.34097(17) 0.0325(6) Uani 1.00 1 d .
C(1) C 0.3068(5) 0.2717(4) 0.2954(4) 0.0232(11) Uiso 0.50 1 d P
C(2) C 0.1908(4) 0.2166(4) 0.2622(3) 0.0250(10) Uiso 0.50 1 d P
C(3) C 0.2642(4) 0.4427(2) 0.3418(3) 0.0584(12) Uani 1.00 1 d .
C(4) C 0.4407(3) 0.3509(4) 0.4124(2) 0.0824(16) Uani 1.00 1 d .
C(5) C 0.0515(3) 0.1357(3) 0.3076(2) 0.0565(10) Uani 1.00 1 d .
C(6) C 0.2318(3) 0.0477(3) 0.3562(3) 0.0875(14) Uani 1.00 1 d .
C(7) C 0.3853(2) 0.26825(19) 0.58513(18) 0.0192(5) Uani 1.00 1 d .
C(8) C 0.4750(2) 0.1945(2) 0.62338(18) 0.0227(6) Uani 1.00 1 d .
C(9) C 0.5686(2) 0.2124(2) 0.70476(19) 0.0261(6) Uani 1.00 1 d .
C(10) C 0.5812(2) 0.3045(2) 0.75107(18) 0.0266(6) Uani 1.00 1 d .
C(11) C 0.4946(2) 0.3792(2) 0.71410(17) 0.0238(6) Uani 1.00 1 d .
C(12) C 0.3992(2) 0.36153(19) 0.63390(16) 0.0199(5) Uani 1.00 1 d .
C(13) C 0.4721(2) 0.0948(2) 0.5756(2) 0.0302(7) Uani 1.00 1 d .
C(14) C 0.6841(2) 0.3234(3) 0.8376(2) 0.0456(9) Uani 1.00 1 d .
C(15) C 0.3100(2) 0.4475(2) 0.59997(18) 0.0249(6) Uani 1.00 1 d .
C(16) C 0.0761(2) 0.25125(15) 0.49394(19) 0.0168(6) Uani 1.00 1 d .
C(17) C -0.0120(2) 0.32850(19) 0.47035(17) 0.0206(5) Uani 1.00 1 d .
C(18) C -0.1046(2) 0.3306(2) 0.50637(19) 0.0255(6) Uani 1.00 1 d .
C(19) C -0.1168(2) 0.25452(19) 0.5645(2) 0.0243(7) Uani 1.00 1 d .
C(20) C -0.0346(2) 0.1756(2) 0.58519(18) 0.0248(6) Uani 1.00 1 d .
C(21) C 0.0587(2) 0.17261(19) 0.55103(17) 0.0215(5) Uani 1.00 1 d .
C(22) C -0.0087(2) 0.4114(2) 0.4043(2) 0.0307(7) Uani 1.00 1 d .
C(23) C -0.2172(3) 0.2570(2) 0.6029(2) 0.0401(10) Uani 1.00 1 d .
C(24) C 0.1419(2) 0.0814(2) 0.57482(19) 0.0284(6) Uani 1.00 1 d .
C(25) C 0.2638(7) 0.2886(7) 0.2790(5) 0.0445(19) Uiso 0.50 1 d P
C(26) C 0.2580(6) 0.1766(7) 0.2876(5) 0.053(2) Uiso 0.50 1 d P
H(1) H 0.1978 0.4370 0.2871 0.080 Uiso 1.00 1 c R
H(2) H 0.3234 0.4847 0.3317 0.079 Uiso 1.00 1 c R
H(3) H 0.2393 0.4722 0.3879 0.079 Uiso 1.00 1 c R
H(4) H 0.4578 0.4121 0.4471 0.100 Uiso 1.00 1 c R
H(5) H 0.4768 0.3534 0.3669 0.100 Uiso 1.00 1 c R
H(6) H 0.4713 0.2942 0.4512 0.100 Uiso 1.00 1 c R
H(7) H 0.0311 0.0780 0.3361 0.061 Uiso 1.00 1 c R
H(8) H 0.0256 0.1250 0.2437 0.061 Uiso 1.00 1 c R
H(9) H 0.0138 0.1948 0.3203 0.061 Uiso 1.00 1 c R
H(10) H 0.3051 0.0478 0.3448 0.087 Uiso 1.00 1 c R
H(11) H 0.1783 0.0007 0.3164 0.088 Uiso 1.00 1 c R
H(12) H 0.2458 0.0281 0.4175 0.088 Uiso 1.00 1 c R
H(13) H 0.6251 0.1597 0.7297 0.032 Uiso 1.00 1 c R
H(14) H 0.5007 0.4428 0.7446 0.029 Uiso 1.00 1 c R
H(15) H 0.4275 0.0464 0.5959 0.038 Uiso 1.00 1 c R
H(16) H 0.5512 0.0704 0.5887 0.038 Uiso 1.00 1 c R
H(17) H 0.4358 0.1046 0.5119 0.039 Uiso 1.00 1 c R
H(18) H 0.6614 0.3032 0.8878 0.049 Uiso 1.00 1 c R
H(19) H 0.7037 0.3940 0.8426 0.050 Uiso 1.00 1 c R
H(20) H 0.7514 0.2848 0.8375 0.049 Uiso 1.00 1 c R
H(21) H 0.3336 0.4905 0.5602 0.030 Uiso 1.00 1 c R
H(22) H 0.3060 0.4864 0.6502 0.030 Uiso 1.00 1 c R
H(23) H 0.2339 0.4191 0.5682 0.030 Uiso 1.00 1 c R
H(24) H -0.1608 0.3849 0.4899 0.030 Uiso 1.00 1 c R
H(25) H -0.0423 0.1218 0.6236 0.031 Uiso 1.00 1 c R
H(26) H 0.0375 0.4672 0.4365 0.038 Uiso 1.00 1 c R
H(27) H -0.0879 0.4336 0.3725 0.038 Uiso 1.00 1 c R
H(28) H 0.0255 0.3855 0.3620 0.038 Uiso 1.00 1 c R
H(29) H -0.1913 0.2931 0.6590 0.053 Uiso 1.00 1 c R
H(30) H -0.2375 0.1890 0.6130 0.053 Uiso 1.00 1 c R
H(31) H -0.2851 0.2901 0.5616 0.053 Uiso 1.00 1 c R
H(32) H 0.1127 0.0291 0.5306 0.035 Uiso 1.00 1 c R
H(33) H 0.1463 0.0563 0.6329 0.036 Uiso 1.00 1 c R
H(34) H 0.2191 0.1017 0.5765 0.035 Uiso 1.00 1 c R

loop_
_atom_site_aniso_label
_atom_site_aniso_U_11
_atom_site_aniso_U_22
_atom_site_aniso_U_33
_atom_site_aniso_U_12
_atom_site_aniso_U_13
_atom_site_aniso_U_23
Fe(1) 0.0141(2) 0.0184(2) 0.0171(2) 0.00032(10) 0.0061(2) -0.00123(11)
N(1) 0.0295(11) 0.0291(12) 0.0250(11) -0.0014(9) 0.0131(9) 0.0026(9)
N(2) 0.0383(13) 0.0336(13) 0.0326(12) -0.0096(10) 0.0214(10) -0.0115(10)
C(3) 0.092(3) 0.0339(18) 0.072(2) 0.0117(18) 0.057(2) 0.0245(18)
C(4) 0.0283(17) 0.164(5) 0.058(2) -0.009(2) 0.0187(17) 0.049(3)
C(5) 0.0424(18) 0.068(2) 0.0399(18) 0.0137(16) -0.0105(14) -0.0355(18)
C(6) 0.058(2) 0.068(2) 0.092(3) 0.036(2) -0.031(2) -0.060(2)
C(7) 0.0160(11) 0.0201(10) 0.0224(12) 0.0011(8) 0.0077(10) 0.0044(9)
C(8) 0.0202(11) 0.0255(12) 0.0257(12) 0.0031(9) 0.0121(10) 0.0055(9)
C(9) 0.0206(11) 0.0337(15) 0.0250(13) 0.0065(10) 0.0090(10) 0.0108(11)
C(10) 0.0184(11) 0.0375(15) 0.0217(12) -0.0020(10) 0.0042(10) 0.0053(10)
C(11) 0.0231(11) 0.0253(12) 0.0225(12) -0.0040(9) 0.0073(10) -0.0013(9)
C(12) 0.0186(11) 0.0216(12) 0.0207(11) -0.0013(8) 0.0082(9) 0.0017(9)
C(13) 0.0304(13) 0.0286(14) 0.0348(14) 0.0112(10) 0.0151(11) 0.0029(11)
C(14) 0.0302(15) 0.059(2) 0.0338(16) -0.0005(13) -0.0075(12) 0.0004(15)
C(15) 0.0247(12) 0.0233(12) 0.0252(12) 0.0022(9) 0.0065(10) 0.0019(9)
C(16) 0.0131(12) 0.0198(13) 0.0173(12) -0.0018(7) 0.0049(10) -0.0037(7)
C(17) 0.0179(11) 0.0205(12) 0.0215(11) -0.0005(8) 0.0043(9) -0.0033(9)
C(18) 0.0166(10) 0.0225(12) 0.0377(14) 0.0000(8) 0.0098(10) -0.0058(10)
C(19) 0.0170(13) 0.0335(15) 0.0252(14) -0.0035(8) 0.0106(11) -0.0066(9)
C(20) 0.0269(12) 0.0258(13) 0.0249(12) -0.0064(9) 0.0128(10) 0.0008(9)
C(21) 0.0219(11) 0.0207(12) 0.0214(11) -0.0007(8) 0.0067(9) -0.0043(9)
C(22) 0.0278(13) 0.0293(14) 0.0356(15) 0.0041(10) 0.0116(11) 0.0060(11)
C(23) 0.0314(18) 0.048(2) 0.052(2) 0.0001(11) 0.0287(17) -0.0023(13)
C(24) 0.0321(13) 0.0236(13) 0.0324(14) 0.0034(10) 0.0148(11) 0.0047(10)

loop_
_atom_type_symbol
_atom_type_description
_atom_type_scat_dispersion_real
_atom_type_scat_dispersion_imag
_atom_type_scat_source
C C 0.003 0.002
;
International Tables for Crystallography
(1992, Vol. C, Tables 4.2.6.8 and 6.1.1.4)
;
H H 0.000 0.000
;
International Tables for Crystallography
(1992, Vol. C, Table 6.1.1.4)
;
Fe Fe 0.346 0.844
;
International Tables for Crystallography
(1992, Vol. C, Tables 4.2.6.8 and 6.1.1.4)
;
N N 0.006 0.003
;
International Tables for Crystallography
(1992, Vol. C, Tables 4.2.6.8 and 6.1.1.4)
;

loop_
_geom_angle_atom_site_label_1
_geom_angle_atom_site_label_2
_geom_angle_atom_site_label_3
_geom_angle
_geom_angle_publ_flag
N(2) Fe(1) C(7) 136.62(9) yes
N(2) Fe(1) C(16) 98.59(9) yes
C(7) Fe(1) C(16) 111.88(11) yes
C(1) N(1) C(3) 114.5(3) yes
C(1) N(1) C(4) 99.4(3) yes
C(1) N(1) C(25) 20.7(4) yes
C(3) N(1) C(4) 107.4(3) yes
C(3) N(1) C(25) 98.2(4) yes
C(4) N(1) C(25) 117.8(4) yes
Fe(1) N(2) C(2) 104.8(2) yes
Fe(1) N(2) C(5) 110.1(2) yes
Fe(1) N(2) C(6) 114.9(2) yes
Fe(1) N(2) C(26) 106.0(3) yes
C(2) N(2) C(5) 98.4(2) yes
C(2) N(2) C(6) 120.2(3) yes
C(2) N(2) C(26) 35.2(3) yes
C(5) N(2) C(6) 107.0(2) yes
C(5) N(2) C(26) 127.7(3) yes
C(6) N(2) C(26) 90.0(4) yes
N(1) C(1) C(2) 111.0(5) yes
N(1) C(1) C(25) 84.2(12) yes
N(1) C(1) C(26) 122.5(6) yes
C(2) C(1) C(25) 53.8(11) yes
C(2) C(1) C(26) 37.6(4) yes
C(25) C(1) C(26) 91.3(13) yes
N(2) C(2) C(1) 108.6(3) yes
N(2) C(2) C(25) 120.3(5) yes
N(2) C(2) C(26) 68.4(6) yes
C(1) C(2) C(25) 20.3(4) yes
C(1) C(2) C(26) 63.9(6) yes
C(25) C(2) C(26) 84.1(7) yes
Fe(1) C(7) C(8) 126.84(18) yes
Fe(1) C(7) C(12) 117.80(16) yes
C(8) C(7) C(12) 115.4(2) yes
C(7) C(8) C(9) 121.7(2) yes
C(7) C(8) C(13) 119.9(2) yes
C(9) C(8) C(13) 118.4(2) yes
C(8) C(9) C(10) 122.1(2) yes
C(9) C(10) C(11) 117.3(2) yes
C(9) C(10) C(14) 121.4(2) yes
C(11) C(10) C(14) 121.2(2) yes
C(10) C(11) C(12) 121.1(2) yes
C(7) C(12) C(11) 122.4(2) yes
C(7) C(12) C(15) 120.82(19) yes
C(11) C(12) C(15) 116.8(2) yes
Fe(1) C(16) C(17) 125.86(19) yes
Fe(1) C(16) C(21) 118.35(17) yes
C(17) C(16) C(21) 115.3(2) yes
C(16) C(17) C(18) 121.8(2) yes
C(16) C(17) C(22) 120.2(2) yes
C(18) C(17) C(22) 118.0(2) yes
C(17) C(18) C(19) 121.5(2) yes
C(18) C(19) C(20) 117.6(3) yes
C(18) C(19) C(23) 121.2(2) yes
C(20) C(19) C(23) 121.1(2) yes
C(19) C(20) C(21) 121.8(2) yes
C(16) C(21) C(20) 121.8(2) yes
C(16) C(21) C(24) 120.1(2) yes
C(20) C(21) C(24) 118.1(2) yes
N(1) C(25) C(1) 75.1(10) yes
N(1) C(25) C(2) 123.7(7) yes
N(1) C(25) C(26) 112.3(6) yes
C(1) C(25) C(2) 105.9(14) yes
C(1) C(25) C(26) 67.4(12) yes
C(2) C(25) C(26) 38.6(4) yes
N(2) C(26) C(1) 120.1(7) yes
N(2) C(26) C(2) 76.4(7) yes
N(2) C(26) C(25) 110.5(7) yes
C(1) C(26) C(2) 78.5(7) yes
C(1) C(26) C(25) 21.3(4) yes
C(2) C(26) C(25) 57.3(6) yes
N(1) C(3) H(1) 108.9 no
N(1) C(3) H(2) 110.3 no
N(1) C(3) H(3) 109.3 no
H(1) C(3) H(2) 109.5 no
H(1) C(3) H(3) 109.5 no
H(2) C(3) H(3) 109.5 no
N(1) C(4) H(4) 108.6 no
N(1) C(4) H(5) 110.2 no
N(1) C(4) H(6) 109.6 no
H(4) C(4) H(5) 109.5 no
H(4) C(4) H(6) 109.5 no
H(5) C(4) H(6) 109.5 no
N(2) C(5) H(7) 109.5 no
N(2) C(5) H(8) 108.7 no
N(2) C(5) H(9) 110.2 no
H(7) C(5) H(8) 109.5 no
H(7) C(5) H(9) 109.5 no
H(8) C(5) H(9) 109.5 no
N(2) C(6) H(10) 109.9 no
N(2) C(6) H(11) 109.2 no
N(2) C(6) H(12) 109.3 no
H(10) C(6) H(11) 109.5 no
H(10) C(6) H(12) 109.5 no
H(11) C(6) H(12) 109.5 no
C(8) C(9) H(13) 119.1 no
C(10) C(9) H(13) 118.8 no
C(10) C(11) H(14) 119.2 no
C(12) C(11) H(14) 119.7 no
C(8) C(13) H(15) 109.6 no
C(8) C(13) H(16) 109.5 no
C(8) C(13) H(17) 109.3 no
H(15) C(13) H(16) 109.5 no
H(15) C(13) H(17) 109.5 no
H(16) C(13) H(17) 109.5 no
C(10) C(14) H(18) 108.8 no
C(10) C(14) H(19) 109.6 no
C(10) C(14) H(20) 110.0 no
H(18) C(14) H(19) 109.5 no
H(18) C(14) H(20) 109.5 no
H(19) C(14) H(20) 109.5 no
C(12) C(15) H(21) 109.9 no
C(12) C(15) H(22) 109.6 no
C(12) C(15) H(23) 108.9 no
H(21) C(15) H(22) 109.5 no
H(21) C(15) H(23) 109.5 no
H(22) C(15) H(23) 109.5 no
C(17) C(18) H(24) 119.1 no
C(19) C(18) H(24) 119.4 no
C(19) C(20) H(25) 119.2 no
C(21) C(20) H(25) 119.0 no
C(17) C(22) H(26) 109.7 no
C(17) C(22) H(27) 109.0 no
C(17) C(22) H(28) 109.8 no
H(26) C(22) H(27) 109.5 no
H(26) C(22) H(28) 109.5 no
H(27) C(22) H(28) 109.5 no
C(19) C(23) H(29) 109.0 no
C(19) C(23) H(30) 109.1 no
C(19) C(23) H(31) 110.3 no
H(29) C(23) H(30) 109.5 no
H(29) C(23) H(31) 109.5 no
H(30) C(23) H(31) 109.5 no
C(21) C(24) H(32) 110.0 no
C(21) C(24) H(33) 109.0 no
C(21) C(24) H(34) 109.4 no
H(32) C(24) H(33) 109.5 no
H(32) C(24) H(34) 109.5 no
H(33) C(24) H(34) 109.5 no

loop_
_geom_bond_atom_site_label_1
_geom_bond_atom_site_label_2
_geom_bond_distance
_geom_bond_publ_flag
Fe(1) N(2) 2.288(2) yes
Fe(1) C(7) 2.101(2) yes
Fe(1) C(16) 2.097(3) yes
N(1) C(1) 1.468(7) yes
N(1) C(3) 1.455(4) yes
N(1) C(4) 1.456(4) yes
N(1) C(25) 1.512(8) yes
N(2) C(2) 1.561(6) yes
N(2) C(5) 1.448(4) yes
N(2) C(6) 1.446(5) yes
N(2) C(26) 1.494(10) yes
C(1) C(2) 1.488(8) yes
C(1) C(25) 0.537(10) yes
C(1) C(26) 1.363(11) yes
C(2) C(25) 1.249(10) yes
C(2) C(26) 0.926(9) yes
C(7) C(8) 1.413(3) yes
C(7) C(12) 1.419(3) yes
C(8) C(9) 1.396(3) yes
C(8) C(13) 1.498(4) yes
C(9) C(10) 1.388(4) yes
C(10) C(11) 1.397(3) yes
C(10) C(14) 1.504(3) yes
C(11) C(12) 1.395(2) yes
C(12) C(15) 1.515(3) yes
C(16) C(17) 1.413(3) yes
C(16) C(21) 1.423(3) yes
C(17) C(18) 1.401(4) yes
C(17) C(22) 1.508(4) yes
C(18) C(19) 1.389(4) yes
C(19) C(20) 1.384(3) yes
C(19) C(23) 1.512(6) yes
C(20) C(21) 1.391(4) yes
C(21) C(24) 1.516(3) yes
C(25) C(26) 1.477(13) yes
C(3) H(1) 0.950 no
C(3) H(2) 0.950 no
C(3) H(3) 0.950 no
C(4) H(4) 0.950 no
C(4) H(5) 0.950 no
C(4) H(6) 0.950 no
C(5) H(7) 0.950 no
C(5) H(8) 0.950 no
C(5) H(9) 0.950 no
C(6) H(10) 0.950 no
C(6) H(11) 0.950 no
C(6) H(12) 0.950 no
C(9) H(13) 0.950 no
C(11) H(14) 0.950 no
C(13) H(15) 0.950 no
C(13) H(16) 0.950 no
C(13) H(17) 0.950 no
C(14) H(18) 0.950 no
C(14) H(19) 0.950 no
C(14) H(20) 0.950 no
C(15) H(21) 0.950 no
C(15) H(22) 0.950 no
C(15) H(23) 0.950 no
C(18) H(24) 0.950 no
C(20) H(25) 0.950 no
C(22) H(26) 0.950 no
C(22) H(27) 0.950 no
C(22) H(28) 0.950 no
C(23) H(29) 0.950 no
C(23) H(30) 0.950 no
C(23) H(31) 0.950 no
C(24) H(32) 0.950 no
C(24) H(33) 0.950 no
C(24) H(34) 0.950 no

loop_
_geom_contact_atom_site_label_1
_geom_contact_atom_site_label_2
_geom_contact_distance
_geom_contact_site_symmetry_2
Fe(1) N(1) 2.304(2) .
Fe(1) C(1) 3.070(7) .
Fe(1) C(2) 3.082(5) .
Fe(1) C(3) 3.241(4) .
Fe(1) C(4) 3.115(4) .
Fe(1) C(5) 3.100(3) .
Fe(1) C(6) 3.179(5) .
Fe(1) C(8) 3.158(2) .
Fe(1) C(12) 3.035(2) .
Fe(1) C(13) 3.443(2) .
Fe(1) C(15) 3.224(2) .
Fe(1) C(17) 3.141(2) .
Fe(1) C(21) 3.043(2) .
Fe(1) C(22) 3.440(2) .
Fe(1) C(24) 3.240(3) .
Fe(1) C(25) 3.089(9) .
Fe(1) C(26) 3.057(9) .
N(1) Fe(1) 2.304(2) .
N(1) N(2) 2.923(3) .
N(1) C(2) 2.437(5) .
N(1) C(7) 3.307(3) .
N(1) C(26) 2.483(9) .
N(2) N(1) 2.923(3) .
N(2) C(1) 2.477(7) .
N(2) C(16) 3.327(4) .
N(2) C(25) 2.441(10) .
C(1) Fe(1) 3.070(7) .
C(1) N(2) 2.477(7) .
C(1) C(3) 2.459(7) .
C(1) C(4) 2.230(7) .
C(1) C(5) 3.589(8) .
C(1) C(6) 3.299(8) .
C(1) C(11) 3.533(7) 4_554
C(1) C(12) 3.540(7) 4_554
C(2) Fe(1) 3.082(5) .
C(2) N(1) 2.437(5) .
C(2) C(3) 3.214(6) .
C(2) C(4) 3.565(6) .
C(2) C(5) 2.279(7) .
C(2) C(6) 2.607(7) .
C(2) C(20) 3.434(5) 4_554
C(2) C(21) 3.454(5) 4_554
C(3) Fe(1) 3.241(4) .
C(3) C(1) 2.459(7) .
C(3) C(2) 3.214(6) .
C(3) C(4) 2.346(6) .
C(3) C(25) 2.243(10) .
C(3) C(26) 3.581(10) .
C(4) Fe(1) 3.115(4) .
C(4) C(1) 2.230(7) .
C(4) C(2) 3.565(6) .
C(4) C(3) 2.346(6) .
C(4) C(7) 3.180(5) .
C(4) C(25) 2.542(8) .
C(4) C(26) 3.295(9) .
C(5) Fe(1) 3.100(3) .
C(5) C(1) 3.589(8) .
C(5) C(2) 2.279(7) .
C(5) C(6) 2.327(5) .
C(5) C(16) 3.206(4) .
C(5) C(25) 3.376(10) .
C(5) C(26) 2.641(9) .
C(6) Fe(1) 3.179(5) .
C(6) C(1) 3.299(8) .
C(6) C(2) 2.607(7) .
C(6) C(5) 2.327(5) .
C(6) C(25) 3.444(10) .
C(6) C(26) 2.079(10) .
C(7) N(1) 3.307(3) .
C(7) C(4) 3.180(5) .
C(7) C(9) 2.453(3) .
C(7) C(10) 2.877(3) .
C(7) C(11) 2.466(3) .
C(7) C(13) 2.521(3) .
C(7) C(15) 2.552(3) .
C(7) C(16) 3.479(3) .
C(8) Fe(1) 3.158(2) .
C(8) C(10) 2.437(3) .
C(8) C(11) 2.773(3) .
C(8) C(12) 2.393(3) .
C(9) C(7) 2.453(3) .
C(9) C(11) 2.379(4) .
C(9) C(12) 2.756(3) .
C(9) C(13) 2.486(3) .
C(9) C(14) 2.524(4) .
C(9) C(23) 3.491(5) 1_655
C(10) C(7) 2.877(3) .
C(10) C(8) 2.437(3) .
C(10) C(12) 2.431(3) .
C(11) C(1) 3.533(7) 4_555
C(11) C(7) 2.466(3) .
C(11) C(8) 2.773(3) .
C(11) C(9) 2.379(4) .
C(11) C(14) 2.528(3) .
C(11) C(15) 2.480(3) .
C(11) C(26) 3.469(9) 4_555
C(12) Fe(1) 3.035(2) .
C(12) C(1) 3.540(7) 4_555
C(12) C(8) 2.393(3) .
C(12) C(9) 2.756(3) .
C(12) C(10) 2.431(3) .
C(12) C(26) 3.409(9) 4_555
C(13) Fe(1) 3.443(2) .
C(13) C(7) 2.521(3) .
C(13) C(9) 2.486(3) .
C(14) C(9) 2.524(4) .
C(14) C(11) 2.528(3) .
C(14) C(18) 3.583(3) 4_655
C(15) Fe(1) 3.224(2) .
C(15) C(7) 2.552(3) .
C(15) C(11) 2.480(3) .
C(15) C(26) 3.588(9) 4_555
C(16) N(2) 3.327(4) .
C(16) C(5) 3.206(4) .
C(16) C(7) 3.479(3) .
C(16) C(18) 2.458(4) .
C(16) C(19) 2.871(5) .
C(16) C(20) 2.458(4) .
C(16) C(22) 2.533(3) .
C(16) C(24) 2.546(3) .
C(17) Fe(1) 3.141(2) .
C(17) C(19) 2.434(4) .
C(17) C(20) 2.763(3) .
C(17) C(21) 2.396(3) .
C(18) C(14) 3.583(3) 4_454
C(18) C(16) 2.458(4) .
C(18) C(20) 2.373(3) .
C(18) C(21) 2.763(3) .
C(18) C(22) 2.494(4) .
C(18) C(23) 2.529(5) .
C(19) C(16) 2.871(5) .
C(19) C(17) 2.434(4) .
C(19) C(21) 2.425(4) .
C(20) C(2) 3.434(5) 4_555
C(20) C(16) 2.458(4) .
C(20) C(17) 2.763(3) .
C(20) C(18) 2.373(3) .
C(20) C(23) 2.523(5) .
C(20) C(24) 2.493(4) .
C(21) Fe(1) 3.043(2) .
C(21) C(2) 3.454(5) 4_555
C(21) C(17) 2.396(3) .
C(21) C(18) 2.763(3) .
C(21) C(19) 2.425(4) .
C(22) Fe(1) 3.440(2) .
C(22) C(16) 2.533(3) .
C(22) C(18) 2.494(4) .
C(23) C(9) 3.491(5) 1_455
C(23) C(18) 2.529(5) .
C(23) C(20) 2.523(5) .
C(24) Fe(1) 3.240(3) .
C(24) C(16) 2.546(3) .
C(24) C(20) 2.493(4) .
C(24) C(25) 3.469(8) 4_555
C(25) Fe(1) 3.089(9) .
C(25) N(2) 2.441(10) .
C(25) C(3) 2.243(10) .
C(25) C(4) 2.542(8) .
C(25) C(5) 3.376(10) .
C(25) C(6) 3.444(10) .
C(25) C(24) 3.469(8) 4_554
C(26) Fe(1) 3.057(9) .
C(26) N(1) 2.483(9) .
C(26) C(3) 3.581(10) .
C(26) C(4) 3.295(9) .
C(26) C(5) 2.641(9) .
C(26) C(6) 2.079(10) .
C(26) C(11) 3.469(9) 4_554
C(26) C(12) 3.409(9) 4_554
C(26) C(15) 3.588(9) 4_554
Fe(1) H(3) 3.126 .
Fe(1) H(4) 3.459 .
Fe(1) H(6) 2.943 .
Fe(1) H(7) 3.457 .
Fe(1) H(9) 2.945 .
Fe(1) H(10) 3.543 .
Fe(1) H(12) 3.051 .
Fe(1) H(17) 2.966 .
Fe(1) H(21) 3.468 .
Fe(1) H(23) 2.704 .
Fe(1) H(26) 3.599 .
Fe(1) H(28) 3.029 .
Fe(1) H(32) 3.575 .
Fe(1) H(34) 2.679 .
N(1) H(1) 1.978 .
N(1) H(2) 1.994 .
N(1) H(3) 1.983 .
N(1) H(4) 1.976 .
N(1) H(5) 1.994 .
N(1) H(6) 1.987 .
N(1) H(21) 3.488 .
N(1) H(28) 3.422 .
N(2) H(7) 1.979 .
N(2) H(8) 1.970 .
N(2) H(9) 1.987 .
N(2) H(10) 1.982 .
N(2) H(11) 1.974 .
N(2) H(12) 1.975 .
N(2) H(17) 3.351 .
C(1) H(1) 2.505 .
C(1) H(2) 2.839 .
C(1) H(3) 3.229 .
C(1) H(4) 3.054 .
C(1) H(5) 2.226 .
C(1) H(6) 2.570 .
C(1) H(10) 3.034 .
C(1) H(33) 3.445 4_554
C(2) H(1) 2.909 .
C(2) H(7) 3.125 .
C(2) H(8) 2.240 .
C(2) H(9) 2.584 .
C(2) H(10) 2.686 .
C(2) H(11) 2.969 .
C(2) H(12) 3.366 .
C(2) H(25) 3.576 4_554
C(2) H(33) 3.532 4_554
C(3) H(4) 2.367 .
C(3) H(5) 2.696 .
C(3) H(6) 3.150 .
C(3) H(21) 3.286 .
C(3) H(26) 3.512 .
C(3) H(28) 3.062 .
C(3) H(29) 3.566 3_566
C(3) H(33) 3.084 4_554
C(4) H(1) 3.103 .
C(4) H(2) 2.327 .
C(4) H(3) 2.795 .
C(4) H(17) 3.589 .
C(4) H(18) 3.441 4_554
C(4) H(21) 3.511 .
C(4) H(21) 3.310 3_666
C(4) H(31) 3.401 1_655
C(5) H(10) 3.100 .
C(5) H(11) 2.299 .
C(5) H(12) 2.754 .
C(5) H(25) 3.552 3_556
C(5) H(28) 3.421 .
C(5) H(29) 3.172 4_554
C(5) H(32) 3.591 .
C(6) H(7) 2.340 .
C(6) H(8) 2.685 .
C(6) H(9) 3.129 .
C(6) H(16) 2.883 3_656
C(6) H(17) 2.891 .
C(6) H(25) 3.259 3_556
C(6) H(30) 3.134 3_556
C(6) H(32) 3.487 .
C(6) H(34) 3.570 .
C(7) H(4) 3.198 .
C(7) H(6) 2.648 .
C(7) H(13) 3.300 .
C(7) H(14) 3.315 .
C(7) H(15) 2.943 .
C(7) H(16) 3.248 .
C(7) H(17) 2.596 .
C(7) H(21) 2.973 .
C(7) H(22) 3.277 .
C(7) H(23) 2.628 .
C(7) H(34) 2.919 .
C(8) H(6) 2.977 .
C(8) H(13) 2.036 .
C(8) H(15) 2.025 .
C(8) H(16) 2.024 .
C(8) H(17) 2.022 .
C(8) H(30) 3.489 1_655
C(8) H(31) 3.546 1_655
C(8) H(34) 3.131 .
C(9) H(5) 3.203 4_555
C(9) H(14) 3.239 .
C(9) H(15) 2.915 .
C(9) H(16) 2.556 .
C(9) H(17) 3.214 .
C(9) H(18) 2.944 .
C(9) H(19) 3.244 .
C(9) H(20) 2.621 .
C(9) H(29) 3.351 1_655
C(9) H(30) 3.125 1_655
C(9) H(31) 3.429 1_655
C(10) H(2) 3.404 3_666
C(10) H(5) 3.263 4_555
C(10) H(13) 2.025 .
C(10) H(14) 2.036 .
C(10) H(18) 2.022 .
C(10) H(19) 2.031 .
C(10) H(20) 2.035 .
C(10) H(29) 3.482 1_655
C(11) H(2) 3.076 3_666
C(11) H(13) 3.238 .
C(11) H(15) 3.548 2_656
C(11) H(18) 2.938 .
C(11) H(19) 2.621 .
C(11) H(20) 3.256 .
C(11) H(21) 2.907 .
C(11) H(22) 2.548 .
C(11) H(23) 3.210 .
C(12) H(4) 3.294 .
C(12) H(6) 3.368 .
C(12) H(14) 2.040 .
C(12) H(21) 2.044 .
C(12) H(22) 2.041 .
C(12) H(23) 2.032 .
C(13) H(6) 3.252 .
C(13) H(10) 3.531 .
C(13) H(10) 3.136 3_656
C(13) H(12) 3.099 .
C(13) H(13) 2.617 .
C(13) H(14) 3.368 2_646
C(13) H(16) 3.297 3_656
C(13) H(17) 3.304 3_656
C(13) H(30) 3.532 1_655
C(13) H(34) 3.024 .
C(14) H(5) 3.529 4_555
C(14) H(13) 2.669 .
C(14) H(14) 2.679 .
C(14) H(15) 3.510 2_656
C(15) H(3) 3.146 .
C(15) H(4) 3.451 .
C(15) H(5) 3.553 3_666
C(15) H(14) 2.603 .
C(15) H(24) 2.873 3_566
C(15) H(26) 3.391 .
C(15) H(27) 3.225 3_566
C(16) H(7) 3.258 .
C(16) H(9) 2.663 .
C(16) H(23) 2.868 .
C(16) H(24) 3.305 .
C(16) H(25) 3.305 .
C(16) H(26) 2.955 .
C(16) H(27) 3.255 .
C(16) H(28) 2.619 .
C(16) H(32) 2.967 .
C(16) H(33) 3.270 .
C(16) H(34) 2.628 .
C(17) H(9) 3.025 .
C(17) H(20) 3.237 4_454
C(17) H(23) 3.047 .
C(17) H(24) 2.040 .
C(17) H(26) 2.035 .
C(17) H(26) 3.110 3_566
C(17) H(27) 2.027 .
C(17) H(28) 2.036 .
C(18) H(8) 3.547 4_555
C(18) H(18) 3.281 4_454
C(18) H(20) 3.018 4_454
C(18) H(21) 3.477 3_566
C(18) H(25) 3.233 .
C(18) H(26) 2.920 .
C(18) H(26) 2.821 3_566
C(18) H(27) 2.554 .
C(18) H(28) 3.227 .
C(18) H(29) 2.948 .
C(18) H(30) 3.246 .
C(18) H(31) 2.633 .
C(19) H(8) 3.158 4_555
C(19) H(18) 3.195 4_454
C(19) H(20) 3.394 4_454
C(19) H(24) 2.032 .
C(19) H(25) 2.025 .
C(19) H(29) 2.031 .
C(19) H(30) 2.032 .
C(19) H(31) 2.045 .
C(20) H(7) 3.536 3_556
C(20) H(8) 3.501 4_555
C(20) H(11) 3.526 3_556
C(20) H(24) 3.233 .
C(20) H(29) 2.943 .
C(20) H(30) 2.606 .
C(20) H(31) 3.248 .
C(20) H(32) 2.918 .
C(20) H(32) 3.191 3_556
C(20) H(33) 2.561 .
C(20) H(34) 3.224 .
C(21) H(7) 3.489 .
C(21) H(9) 3.473 .
C(21) H(25) 2.029 .
C(21) H(32) 2.045 .
C(21) H(32) 3.317 3_556
C(21) H(33) 2.034 .
C(21) H(34) 2.039 .
C(22) H(1) 3.551 .
C(22) H(3) 3.157 .
C(22) H(8) 3.590 2_555
C(22) H(9) 3.174 .
C(22) H(11) 3.548 2_555
C(22) H(23) 3.145 .
C(22) H(24) 2.620 .
C(22) H(24) 3.415 3_566
C(22) H(26) 3.071 3_566
C(23) H(3) 3.561 3_566
C(23) H(8) 3.357 4_555
C(23) H(11) 3.577 3_556
C(23) H(13) 3.411 1_455
C(23) H(18) 3.272 4_454
C(23) H(24) 2.680 .
C(23) H(25) 2.669 .
C(24) H(1) 3.164 4_555
C(24) H(7) 3.508 .
C(24) H(7) 3.537 3_556
C(24) H(12) 3.187 .
C(24) H(15) 3.340 .
C(24) H(19) 3.075 2_646
C(24) H(25) 2.614 .
C(24) H(32) 3.258 3_556
C(25) H(1) 2.117 .
C(25) H(2) 2.716 .
C(25) H(3) 3.017 .
C(25) H(4) 3.274 .
C(25) H(5) 2.584 .
C(25) H(6) 2.972 .
C(25) H(8) 3.449 .
C(25) H(9) 3.483 .
C(25) H(10) 3.301 .
C(25) H(33) 3.020 4_554
C(25) H(34) 3.349 4_554
C(26) H(1) 3.485 .
C(26) H(5) 3.392 .
C(26) H(6) 3.308 .
C(26) H(7) 3.312 .
C(26) H(8) 2.703 .
C(26) H(9) 3.133 .
C(26) H(10) 1.901 .
C(26) H(11) 2.588 .
C(26) H(12) 2.850 .
C(26) H(14) 3.550 4_554
C(26) H(17) 3.550 .
C(26) H(22) 3.215 4_554
C(26) H(23) 3.570 4_554
H(1) N(1) 1.978 .
H(1) C(1) 2.505 .
H(1) C(2) 2.909 .
H(1) C(4) 3.103 .
H(1) C(22) 3.551 .
H(1) C(24) 3.164 4_554
H(1) C(25) 2.117 .
H(1) C(26) 3.485 .
H(1) H(2) 1.551 .
H(1) H(3) 1.551 .
H(1) H(4) 3.269 .
H(1) H(5) 3.316 .
H(1) H(7) 3.313 2_555
H(1) H(8) 3.537 2_555
H(1) H(19) 3.467 3_666
H(1) H(25) 3.215 4_554
H(1) H(26) 3.508 .
H(1) H(28) 2.772 .
H(1) H(33) 2.278 4_554
H(1) H(34) 3.426 4_554
H(2) N(1) 1.994 .
H(2) C(1) 2.839 .
H(2) C(4) 2.327 .
H(2) C(10) 3.404 3_666
H(2) C(11) 3.076 3_666
H(2) C(25) 2.716 .
H(2) H(1) 1.551 .
H(2) H(3) 1.551 .
H(2) H(4) 2.180 .
H(2) H(5) 2.433 .
H(2) H(6) 3.252 .
H(2) H(14) 2.905 3_666
H(2) H(19) 3.075 3_666
H(2) H(21) 3.533 .
H(2) H(29) 3.335 3_566
H(2) H(31) 3.494 3_566
H(2) H(33) 3.150 4_554
H(3) Fe(1) 3.126 .
H(3) N(1) 1.983 .
H(3) C(1) 3.229 .
H(3) C(4) 2.795 .
H(3) C(15) 3.146 .
H(3) C(22) 3.157 .
H(3) C(23) 3.561 3_566
H(3) C(25) 3.017 .
H(3) H(1) 1.551 .
H(3) H(2) 1.551 .
H(3) H(4) 2.574 .
H(3) H(5) 3.345 .
H(3) H(6) 3.493 .
H(3) H(21) 2.551 .
H(3) H(23) 2.925 .
H(3) H(24) 3.041 3_566
H(3) H(26) 2.761 .
H(3) H(28) 2.692 .
H(3) H(29) 3.165 3_566
H(3) H(31) 3.211 3_566
H(4) Fe(1) 3.459 .
H(4) N(1) 1.976 .
H(4) C(1) 3.054 .
H(4) C(3) 2.367 .
H(4) C(7) 3.198 .
H(4) C(12) 3.294 .
H(4) C(15) 3.451 .
H(4) C(25) 3.274 .
H(4) H(1) 3.269 .
H(4) H(2) 2.180 .
H(4) H(3) 2.574 .
H(4) H(4) 2.813 3_666
H(4) H(5) 1.551 .
H(4) H(6) 1.551 .
H(4) H(21) 2.857 .
H(4) H(21) 2.832 3_666
H(4) H(31) 3.379 1_655
H(5) N(1) 1.994 .
H(5) C(1) 2.226 .
H(5) C(3) 2.696 .
H(5) C(9) 3.203 4_554
H(5) C(10) 3.263 4_554
H(5) C(14) 3.529 4_554
H(5) C(15) 3.553 3_666
H(5) C(25) 2.584 .
H(5) C(26) 3.392 .
H(5) H(1) 3.316 .
H(5) H(2) 2.433 .
H(5) H(3) 3.345 .
H(5) H(4) 1.551 .
H(5) H(6) 1.551 .
H(5) H(13) 3.217 4_554
H(5) H(14) 3.247 3_666
H(5) H(18) 2.945 4_554
H(5) H(21) 2.971 3_666
H(5) H(22) 3.413 3_666
H(5) H(31) 3.482 1_655
H(6) Fe(1) 2.943 .
H(6) N(1) 1.987 .
H(6) C(1) 2.570 .
H(6) C(3) 3.150 .
H(6) C(7) 2.648 .
H(6) C(8) 2.977 .
H(6) C(12) 3.368 .
H(6) C(13) 3.252 .
H(6) C(25) 2.972 .
H(6) C(26) 3.308 .
H(6) H(2) 3.252 .
H(6) H(3) 3.493 .
H(6) H(4) 1.551 .
H(6) H(5) 1.551 .
H(6) H(16) 3.564 .
H(6) H(17) 2.741 .
H(6) H(18) 3.048 4_554
H(6) H(31) 2.829 1_655
H(7) Fe(1) 3.457 .
H(7) N(2) 1.979 .
H(7) C(2) 3.125 .
H(7) C(6) 2.340 .
H(7) C(16) 3.258 .
H(7) C(20) 3.536 3_556
H(7) C(21) 3.489 .
H(7) C(24) 3.508 .
H(7) C(24) 3.537 3_556
H(7) C(26) 3.312 .
H(7) H(1) 3.313 2_545
H(7) H(8) 1.551 .
H(7) H(9) 1.551 .
H(7) H(10) 3.249 .
H(7) H(11) 2.138 .
H(7) H(12) 2.526 .
H(7) H(25) 2.684 3_556
H(7) H(29) 3.540 4_554
H(7) H(32) 2.929 .
H(7) H(32) 3.418 3_556
H(7) H(33) 2.916 3_556
H(8) N(2) 1.970 .
H(8) C(2) 2.240 .
H(8) C(6) 2.685 .
H(8) C(18) 3.547 4_554
H(8) C(19) 3.158 4_554
H(8) C(20) 3.501 4_554
H(8) C(22) 3.590 2_545
H(8) C(23) 3.357 4_554
H(8) C(25) 3.449 .
H(8) C(26) 2.703 .
H(8) H(1) 3.537 2_545
H(8) H(7) 1.551 .
H(8) H(9) 1.551 .
H(8) H(10) 3.322 .
H(8) H(11) 2.416 .
H(8) H(12) 3.319 .
H(8) H(26) 3.364 2_545
H(8) H(27) 3.324 2_545
H(8) H(28) 3.498 2_545
H(8) H(29) 2.694 4_554
H(9) Fe(1) 2.945 .
H(9) N(2) 1.987 .
H(9) C(2) 2.584 .
H(9) C(6) 3.129 .
H(9) C(16) 2.663 .
H(9) C(17) 3.025 .
H(9) C(21) 3.473 .
H(9) C(22) 3.174 .
H(9) C(25) 3.483 .
H(9) C(26) 3.133 .
H(9) H(7) 1.551 .
H(9) H(8) 1.551 .
H(9) H(11) 3.224 .
H(9) H(12) 3.444 .
H(9) H(20) 3.242 4_454
H(9) H(27) 3.549 .
H(9) H(28) 2.572 .
H(9) H(29) 2.856 4_554
H(10) Fe(1) 3.543 .
H(10) N(2) 1.982 .
H(10) C(1) 3.034 .
H(10) C(2) 2.686 .
H(10) C(5) 3.100 .
H(10) C(13) 3.531 .
H(10) C(13) 3.136 3_656
H(10) C(25) 3.301 .
H(10) C(26) 1.901 .
H(10) H(7) 3.249 .
H(10) H(8) 3.322 .
H(10) H(11) 1.551 .
H(10) H(12) 1.551 .
H(10) H(13) 3.176 3_656
H(10) H(14) 3.225 4_554
H(10) H(15) 3.246 3_656
H(10) H(16) 2.280 3_656
H(10) H(17) 2.651 .
H(10) H(22) 3.079 4_554
H(10) H(30) 3.325 3_556
H(11) N(2) 1.974 .
H(11) C(2) 2.969 .
H(11) C(5) 2.299 .
H(11) C(20) 3.526 3_556
H(11) C(22) 3.548 2_545
H(11) C(23) 3.577 3_556
H(11) C(26) 2.588 .
H(11) H(7) 2.138 .
H(11) H(8) 2.416 .
H(11) H(9) 3.224 .
H(11) H(10) 1.551 .
H(11) H(12) 1.551 .
H(11) H(13) 3.403 3_656
H(11) H(16) 3.196 3_656
H(11) H(22) 3.436 4_554
H(11) H(25) 2.669 3_556
H(11) H(27) 2.912 2_545
H(11) H(28) 3.366 2_545
H(11) H(30) 2.712 3_556
H(12) Fe(1) 3.051 .
H(12) N(2) 1.975 .
H(12) C(2) 3.366 .
H(12) C(5) 2.754 .
H(12) C(13) 3.099 .
H(12) C(24) 3.187 .
H(12) C(26) 2.850 .
H(12) H(7) 2.526 .
H(12) H(8) 3.319 .
H(12) H(9) 3.444 .
H(12) H(10) 1.551 .
H(12) H(11) 1.551 .
H(12) H(15) 2.900 .
H(12) H(16) 2.774 3_656
H(12) H(17) 2.456 .
H(12) H(25) 3.015 3_556
H(12) H(30) 2.879 3_556
H(12) H(32) 2.751 .
H(12) H(34) 2.784 .
H(13) C(7) 3.300 .
H(13) C(8) 2.036 .
H(13) C(10) 2.025 .
H(13) C(11) 3.238 .
H(13) C(13) 2.617 .
H(13) C(14) 2.669 .
H(13) C(23) 3.411 1_655
H(13) H(5) 3.217 4_555
H(13) H(10) 3.176 3_656
H(13) H(11) 3.403 3_656
H(13) H(14) 3.300 2_646
H(13) H(15) 2.961 .
H(13) H(16) 2.383 .
H(13) H(17) 3.459 .
H(13) H(18) 3.016 .
H(13) H(19) 3.503 .
H(13) H(20) 2.461 .
H(13) H(22) 2.881 2_646
H(13) H(29) 3.274 1_655
H(13) H(30) 2.863 1_655
H(13) H(31) 3.589 1_655
H(14) C(7) 3.315 .
H(14) C(9) 3.239 .
H(14) C(10) 2.036 .
H(14) C(12) 2.040 .
H(14) C(13) 3.368 2_656
H(14) C(14) 2.679 .
H(14) C(15) 2.603 .
H(14) C(26) 3.550 4_555
H(14) H(2) 2.905 3_666
H(14) H(5) 3.247 3_666
H(14) H(10) 3.225 4_555
H(14) H(13) 3.300 2_656
H(14) H(15) 2.707 2_656
H(14) H(16) 3.327 2_656
H(14) H(18) 3.016 .
H(14) H(19) 2.467 .
H(14) H(20) 3.518 .
H(14) H(21) 2.958 .
H(14) H(22) 2.357 .
H(14) H(23) 3.441 .
H(15) C(7) 2.943 .
H(15) C(8) 2.025 .
H(15) C(9) 2.915 .
H(15) C(11) 3.548 2_646
H(15) C(14) 3.510 2_646
H(15) C(24) 3.340 .
H(15) H(10) 3.246 3_656
H(15) H(12) 2.900 .
H(15) H(13) 2.961 .
H(15) H(14) 2.707 2_646
H(15) H(16) 1.551 .
H(15) H(16) 3.351 3_656
H(15) H(17) 1.551 .
H(15) H(17) 3.358 3_656
H(15) H(18) 3.392 2_646
H(15) H(19) 2.894 2_646
H(15) H(32) 3.546 .
H(15) H(33) 3.594 .
H(15) H(34) 2.506 .
H(16) C(6) 2.883 3_656
H(16) C(7) 3.248 .
H(16) C(8) 2.024 .
H(16) C(9) 2.556 .
H(16) C(13) 3.297 3_656
H(16) H(6) 3.564 .
H(16) H(10) 2.280 3_656
H(16) H(11) 3.196 3_656
H(16) H(12) 2.774 3_656
H(16) H(13) 2.383 .
H(16) H(14) 3.327 2_646
H(16) H(15) 1.551 .
H(16) H(15) 3.351 3_656
H(16) H(16) 3.204 3_656
H(16) H(17) 1.551 .
H(16) H(17) 2.812 3_656
H(16) H(30) 2.872 1_655
H(16) H(31) 3.581 1_655
H(17) Fe(1) 2.966 .
H(17) N(2) 3.351 .
H(17) C(4) 3.589 .
H(17) C(6) 2.891 .
H(17) C(7) 2.596 .
H(17) C(8) 2.022 .
H(17) C(9) 3.214 .
H(17) C(13) 3.304 3_656
H(17) C(26) 3.550 .
H(17) H(6) 2.741 .
H(17) H(10) 2.651 .
H(17) H(12) 2.456 .
H(17) H(13) 3.459 .
H(17) H(15) 1.551 .
H(17) H(15) 3.358 3_656
H(17) H(16) 1.551 .
H(17) H(16) 2.812 3_656
H(17) H(17) 3.219 3_656
H(17) H(34) 3.081 .
H(18) C(4) 3.441 4_555
H(18) C(9) 2.944 .
H(18) C(10) 2.022 .
H(18) C(11) 2.938 .
H(18) C(18) 3.281 4_655
H(18) C(19) 3.195 4_655
H(18) C(23) 3.272 4_655
H(18) H(5) 2.945 4_555
H(18) H(6) 3.048 4_555
H(18) H(13) 3.016 .
H(18) H(14) 3.016 .
H(18) H(15) 3.392 2_656
H(18) H(19) 1.551 .
H(18) H(20) 1.551 .
H(18) H(24) 3.286 4_655
H(18) H(30) 3.311 4_655
H(18) H(31) 2.846 4_655
H(19) C(9) 3.244 .
H(19) C(10) 2.031 .
H(19) C(11) 2.621 .
H(19) C(24) 3.075 2_656
H(19) H(1) 3.467 3_666
H(19) H(2) 3.075 3_666
H(19) H(13) 3.503 .
H(19) H(14) 2.467 .
H(19) H(15) 2.894 2_656
H(19) H(18) 1.551 .
H(19) H(20) 1.551 .
H(19) H(32) 2.982 2_656
H(19) H(33) 2.720 2_656
H(19) H(34) 3.008 2_656
H(20) C(9) 2.621 .
H(20) C(10) 2.035 .
H(20) C(11) 3.256 .
H(20) C(17) 3.237 4_655
H(20) C(18) 3.018 4_655
H(20) C(19) 3.394 4_655
H(20) H(9) 3.242 4_655
H(20) H(13) 2.461 .
H(20) H(14) 3.518 .
H(20) H(18) 1.551 .
H(20) H(19) 1.551 .
H(20) H(24) 3.163 4_655
H(20) H(27) 3.381 4_655
H(20) H(29) 3.093 1_655
H(21) Fe(1) 3.468 .
H(21) N(1) 3.488 .
H(21) C(3) 3.286 .
H(21) C(4) 3.511 .
H(21) C(4) 3.310 3_666
H(21) C(7) 2.973 .
H(21) C(11) 2.907 .
H(21) C(12) 2.044 .
H(21) C(18) 3.477 3_566
H(21) H(2) 3.533 .
H(21) H(3) 2.551 .
H(21) H(4) 2.857 .
H(21) H(4) 2.832 3_666
H(21) H(5) 2.971 3_666
H(21) H(14) 2.958 .
H(21) H(22) 1.551 .
H(21) H(23) 1.551 .
H(21) H(24) 2.534 3_566
H(21) H(26) 3.413 .
H(21) H(27) 3.576 3_566
H(21) H(31) 3.385 3_566
H(22) C(7) 3.277 .
H(22) C(11) 2.548 .
H(22) C(12) 2.041 .
H(22) C(26) 3.215 4_555
H(22) H(5) 3.413 3_666
H(22) H(10) 3.079 4_555
H(22) H(11) 3.436 4_555
H(22) H(13) 2.881 2_656
H(22) H(14) 2.357 .
H(22) H(21) 1.551 .
H(22) H(23) 1.551 .
H(22) H(24) 2.837 3_566
H(22) H(27) 2.713 3_566
H(23) Fe(1) 2.704 .
H(23) C(7) 2.628 .
H(23) C(11) 3.210 .
H(23) C(12) 2.032 .
H(23) C(16) 2.868 .
H(23) C(17) 3.047 .
H(23) C(22) 3.145 .
H(23) C(26) 3.570 4_555
H(23) H(3) 2.925 .
H(23) H(14) 3.441 .
H(23) H(21) 1.551 .
H(23) H(22) 1.551 .
H(23) H(24) 2.763 3_566
H(23) H(26) 2.614 .
H(23) H(26) 3.541 3_566
H(23) H(27) 2.951 3_566
H(23) H(28) 3.360 .
H(24) C(15) 2.873 3_566
H(24) C(16) 3.305 .
H(24) C(17) 2.040 .
H(24) C(19) 2.032 .
H(24) C(20) 3.233 .
H(24) C(22) 2.620 .
H(24) C(22) 3.415 3_566
H(24) C(23) 2.680 .
H(24) H(3) 3.041 3_566
H(24) H(18) 3.286 4_454
H(24) H(20) 3.163 4_454
H(24) H(21) 2.534 3_566
H(24) H(22) 2.837 3_566
H(24) H(23) 2.763 3_566
H(24) H(26) 2.967 .
H(24) H(26) 2.466 3_566
H(24) H(27) 2.371 .
H(24) H(28) 3.461 .
H(24) H(29) 3.036 .
H(24) H(30) 3.509 .
H(24) H(31) 2.475 .
H(25) C(2) 3.576 4_555
H(25) C(5) 3.552 3_556
H(25) C(6) 3.259 3_556
H(25) C(16) 3.305 .
H(25) C(18) 3.233 .
H(25) C(19) 2.025 .
H(25) C(21) 2.029 .
H(25) C(23) 2.669 .
H(25) C(24) 2.614 .
H(25) H(1) 3.215 4_555
H(25) H(7) 2.684 3_556
H(25) H(11) 2.669 3_556
H(25) H(12) 3.015 3_556
H(25) H(28) 3.535 4_555
H(25) H(29) 3.027 .
H(25) H(30) 2.441 .
H(25) H(31) 3.501 .
H(25) H(32) 2.973 .
H(25) H(32) 3.006 3_556
H(25) H(33) 2.366 .
H(25) H(34) 3.450 .
H(26) Fe(1) 3.599 .
H(26) C(3) 3.512 .
H(26) C(15) 3.391 .
H(26) C(16) 2.955 .
H(26) C(17) 2.035 .
H(26) C(17) 3.110 3_566
H(26) C(18) 2.920 .
H(26) C(18) 2.821 3_566
H(26) C(22) 3.071 3_566
H(26) H(1) 3.508 .
H(26) H(3) 2.761 .
H(26) H(8) 3.364 2_555
H(26) H(21) 3.413 .
H(26) H(23) 2.614 .
H(26) H(23) 3.541 3_566
H(26) H(24) 2.967 .
H(26) H(24) 2.466 3_566
H(26) H(26) 2.588 3_566
H(26) H(27) 1.551 .
H(26) H(27) 3.120 3_566
H(26) H(28) 1.551 .
H(27) C(15) 3.225 3_566
H(27) C(16) 3.255 .
H(27) C(17) 2.027 .
H(27) C(18) 2.554 .
H(27) H(8) 3.324 2_555
H(27) H(9) 3.549 .
H(27) H(11) 2.912 2_555
H(27) H(20) 3.381 4_454
H(27) H(21) 3.576 3_566
H(27) H(22) 2.713 3_566
H(27) H(23) 2.951 3_566
H(27) H(24) 2.371 .
H(27) H(26) 1.551 .
H(27) H(26) 3.120 3_566
H(27) H(28) 1.551 .
H(28) Fe(1) 3.029 .
H(28) N(1) 3.422 .
H(28) C(3) 3.062 .
H(28) C(5) 3.421 .
H(28) C(16) 2.619 .
H(28) C(17) 2.036 .
H(28) C(18) 3.227 .
H(28) H(1) 2.772 .
H(28) H(3) 2.692 .
H(28) H(8) 3.498 2_555
H(28) H(9) 2.572 .
H(28) H(11) 3.366 2_555
H(28) H(23) 3.360 .
H(28) H(24) 3.461 .
H(28) H(25) 3.535 4_554
H(28) H(26) 1.551 .
H(28) H(27) 1.551 .
H(29) C(3) 3.566 3_566
H(29) C(5) 3.172 4_555
H(29) C(9) 3.351 1_455
H(29) C(10) 3.482 1_455
H(29) C(18) 2.948 .
H(29) C(19) 2.031 .
H(29) C(20) 2.943 .
H(29) H(2) 3.335 3_566
H(29) H(3) 3.165 3_566
H(29) H(7) 3.540 4_555
H(29) H(8) 2.694 4_555
H(29) H(9) 2.856 4_555
H(29) H(13) 3.274 1_455
H(29) H(20) 3.093 1_455
H(29) H(24) 3.036 .
H(29) H(25) 3.027 .
H(29) H(30) 1.551 .
H(29) H(31) 1.551 .
H(30) C(6) 3.134 3_556
H(30) C(8) 3.489 1_455
H(30) C(9) 3.125 1_455
H(30) C(13) 3.532 1_455
H(30) C(18) 3.246 .
H(30) C(19) 2.032 .
H(30) C(20) 2.606 .
H(30) H(10) 3.325 3_556
H(30) H(11) 2.712 3_556
H(30) H(12) 2.879 3_556
H(30) H(13) 2.863 1_455
H(30) H(16) 2.872 1_455
H(30) H(18) 3.311 4_454
H(30) H(24) 3.509 .
H(30) H(25) 2.441 .
H(30) H(29) 1.551 .
H(30) H(31) 1.551 .
H(31) C(4) 3.401 1_455
H(31) C(8) 3.546 1_455
H(31) C(9) 3.429 1_455
H(31) C(18) 2.633 .
H(31) C(19) 2.045 .
H(31) C(20) 3.248 .
H(31) H(2) 3.494 3_566
H(31) H(3) 3.211 3_566
H(31) H(4) 3.379 1_455
H(31) H(5) 3.482 1_455
H(31) H(6) 2.829 1_455
H(31) H(13) 3.589 1_455
H(31) H(16) 3.581 1_455
H(31) H(18) 2.846 4_454
H(31) H(21) 3.385 3_566
H(31) H(24) 2.475 .
H(31) H(25) 3.501 .
H(31) H(29) 1.551 .
H(31) H(30) 1.551 .
H(32) Fe(1) 3.575 .
H(32) C(5) 3.591 .
H(32) C(6) 3.487 .
H(32) C(16) 2.967 .
H(32) C(20) 2.918 .
H(32) C(20) 3.191 3_556
H(32) C(21) 2.045 .
H(32) C(21) 3.317 3_556
H(32) C(24) 3.258 3_556
H(32) H(7) 2.929 .
H(32) H(7) 3.418 3_556
H(32) H(12) 2.751 .
H(32) H(15) 3.546 .
H(32) H(19) 2.982 2_646
H(32) H(25) 2.973 .
H(32) H(25) 3.006 3_556
H(32) H(32) 2.639 3_556
H(32) H(33) 1.551 .
H(32) H(33) 3.455 3_556
H(32) H(34) 1.551 .
H(33) C(1) 3.445 4_555
H(33) C(2) 3.532 4_555
H(33) C(3) 3.084 4_555
H(33) C(16) 3.270 .
H(33) C(20) 2.561 .
H(33) C(21) 2.034 .
H(33) C(25) 3.020 4_555
H(33) H(1) 2.278 4_555
H(33) H(2) 3.150 4_555
H(33) H(7) 2.916 3_556
H(33) H(15) 3.594 .
H(33) H(19) 2.720 2_646
H(33) H(25) 2.366 .
H(33) H(32) 1.551 .
H(33) H(32) 3.455 3_556
H(33) H(34) 1.551 .
H(34) Fe(1) 2.679 .
H(34) C(6) 3.570 .
H(34) C(7) 2.919 .
H(34) C(8) 3.131 .
H(34) C(13) 3.024 .
H(34) C(16) 2.628 .
H(34) C(20) 3.224 .
H(34) C(21) 2.039 .
H(34) C(25) 3.349 4_555
H(34) H(1) 3.426 4_555
H(34) H(12) 2.784 .
H(34) H(15) 2.506 .
H(34) H(17) 3.081 .
H(34) H(19) 3.008 2_646
H(34) H(25) 3.450 .
H(34) H(32) 1.551 .
H(34) H(33) 1.551 .

loop_
_geom_torsion_atom_site_label_1
_geom_torsion_atom_site_label_2
_geom_torsion_atom_site_label_3
_geom_torsion_atom_site_label_4
_geom_torsion
N(2) Fe(1) C(7) C(8) -18.1(3)
N(2) Fe(1) C(7) C(12) 162.42(19)
C(7) Fe(1) N(2) C(2) -106.1(2)
C(7) Fe(1) N(2) C(5) 148.9(2)
C(7) Fe(1) N(2) C(6) 28.0(3)
C(7) Fe(1) N(2) C(26) -69.6(3)
N(2) Fe(1) C(16) C(17) -100.1(2)
N(2) Fe(1) C(16) C(21) 88.08(19)
C(16) Fe(1) N(2) C(2) 118.7(2)
C(16) Fe(1) N(2) C(5) 13.8(2)
C(16) Fe(1) N(2) C(6) -107.1(2)
C(16) Fe(1) N(2) C(26) 155.3(3)
C(7) Fe(1) C(16) C(17) 111.4(2)
C(7) Fe(1) C(16) C(21) -60.4(2)
C(16) Fe(1) C(7) C(8) 113.2(2)
C(16) Fe(1) C(7) C(12) -66.3(2)
C(3) N(1) C(1) C(2) -87.8(5)
C(3) N(1) C(1) C(25) -40.3(13)
C(3) N(1) C(1) C(26) -128.2(5)
C(4) N(1) C(1) C(2) 158.0(4)
C(4) N(1) C(1) C(25) -154.4(13)
C(4) N(1) C(1) C(26) 117.6(6)
C(1) N(1) C(25) C(2) 99.4(15)
C(1) N(1) C(25) C(26) 57.3(11)
C(25) N(1) C(1) C(2) -47.5(12)
C(25) N(1) C(1) C(26) -87.9(14)
C(3) N(1) C(25) C(1) 143.5(12)
C(3) N(1) C(25) C(2) -117.0(7)
C(3) N(1) C(25) C(26) -159.2(6)
C(4) N(1) C(25) C(1) 28.8(14)
C(4) N(1) C(25) C(2) 128.2(7)
C(4) N(1) C(25) C(26) 86.1(7)
Fe(1) N(2) C(2) C(1) 46.1(4)
Fe(1) N(2) C(2) C(25) 27.8(7)
Fe(1) N(2) C(2) C(26) 96.8(6)
Fe(1) N(2) C(26) C(1) -25.4(6)
Fe(1) N(2) C(26) C(2) -93.2(5)
Fe(1) N(2) C(26) C(25) -46.5(5)
C(5) N(2) C(2) C(1) 159.6(4)
C(5) N(2) C(2) C(25) 141.3(6)
C(5) N(2) C(2) C(26) -149.7(6)
C(6) N(2) C(2) C(1) -85.0(5)
C(6) N(2) C(2) C(25) -103.3(7)
C(6) N(2) C(2) C(26) -34.3(7)
C(2) N(2) C(26) C(1) 67.8(7)
C(2) N(2) C(26) C(25) 46.7(6)
C(26) N(2) C(2) C(1) -50.7(6)
C(26) N(2) C(2) C(25) -69.0(8)
C(5) N(2) C(26) C(1) 107.0(6)
C(5) N(2) C(26) C(2) 39.1(8)
C(5) N(2) C(26) C(25) 85.9(6)
C(6) N(2) C(26) C(1) -141.3(5)
C(6) N(2) C(26) C(2) 150.9(6)
C(6) N(2) C(26) C(25) -162.4(5)
N(1) C(1) C(2) N(2) -63.0(5)
N(1) C(1) C(2) C(25) 65.5(14)
N(1) C(1) C(2) C(26) -116.4(8)
N(1) C(1) C(25) C(2) -121.4(8)
N(1) C(1) C(25) C(26) -122.5(6)
N(1) C(1) C(26) N(2) 15.8(8)
N(1) C(1) C(26) C(2) 82.5(7)
N(1) C(1) C(26) C(25) 84.0(13)
C(2) C(1) C(25) N(1) 121.4(8)
C(2) C(1) C(25) C(26) -1.1(10)
C(25) C(1) C(2) N(2) -128.5(14)
C(25) C(1) C(2) C(26) 178.1(17)
C(2) C(1) C(26) N(2) -66.7(7)
C(2) C(1) C(26) C(25) 1.5(13)
C(26) C(1) C(2) N(2) 53.3(7)
C(26) C(1) C(2) C(25) -178.1(17)
C(25) C(1) C(26) N(2) -68.2(13)
C(25) C(1) C(26) C(2) -1.5(13)
C(26) C(1) C(25) N(1) 122.5(6)
C(26) C(1) C(25) C(2) 1.1(10)
N(2) C(2) C(25) N(1) -23.3(11)
N(2) C(2) C(25) C(1) 59.1(16)
N(2) C(2) C(25) C(26) 60.8(7)
N(2) C(2) C(26) C(1) -125.2(5)
N(2) C(2) C(26) C(25) -125.8(5)
C(1) C(2) C(25) N(1) -82.5(13)
C(1) C(2) C(25) C(26) 1.7(15)
C(1) C(2) C(26) N(2) 125.2(5)
C(1) C(2) C(26) C(25) -0.6(5)
C(25) C(2) C(26) N(2) 125.8(5)
C(25) C(2) C(26) C(1) 0.6(5)
C(26) C(2) C(25) N(1) -84.1(9)
C(26) C(2) C(25) C(1) -1.7(15)
Fe(1) C(7) C(8) C(9) -178.0(2)
Fe(1) C(7) C(8) C(13) 3.0(4)
Fe(1) C(7) C(12) C(11) 179.5(2)
Fe(1) C(7) C(12) C(15) -1.0(3)
C(8) C(7) C(12) C(11) -0.1(3)
C(8) C(7) C(12) C(15) 179.4(2)
C(12) C(7) C(8) C(9) 1.5(4)
C(12) C(7) C(8) C(13) -177.5(2)
C(7) C(8) C(9) C(10) -2.2(4)
C(13) C(8) C(9) C(10) 176.8(2)
C(8) C(9) C(10) C(11) 1.3(4)
C(8) C(9) C(10) C(14) -178.7(3)
C(9) C(10) C(11) C(12) 0.1(3)
C(14) C(10) C(11) C(12) -179.9(2)
C(10) C(11) C(12) C(7) -0.8(4)
C(10) C(11) C(12) C(15) 179.7(2)
Fe(1) C(16) C(17) C(18) -167.62(18)
Fe(1) C(16) C(17) C(22) 12.8(3)
Fe(1) C(16) C(21) C(20) 168.98(17)
Fe(1) C(16) C(21) C(24) -12.1(2)
C(17) C(16) C(21) C(20) -3.7(3)
C(17) C(16) C(21) C(24) 175.2(2)
C(21) C(16) C(17) C(18) 4.4(3)
C(21) C(16) C(17) C(22) -175.1(2)
C(16) C(17) C(18) C(19) -2.4(3)
C(22) C(17) C(18) C(19) 177.1(2)
C(17) C(18) C(19) C(20) -0.5(3)
C(17) C(18) C(19) C(23) -179.8(2)
C(18) C(19) C(20) C(21) 1.3(3)
C(23) C(19) C(20) C(21) -179.5(2)
C(19) C(20) C(21) C(16) 0.9(3)
C(19) C(20) C(21) C(24) -178.0(2)
N(1) C(25) C(26) N(2) 59.2(7)
N(1) C(25) C(26) C(1) -61.8(11)
N(1) C(25) C(26) C(2) 116.5(9)
C(1) C(25) C(26) N(2) 121.0(13)
C(1) C(25) C(26) C(2) 178.3(16)
C(2) C(25) C(26) N(2) -57.3(6)
C(2) C(25) C(26) C(1) -178.3(16)
